data_4036682
loop_
_publ_author_name
'Golten, Samuel'
'Fontenelle, Cl\'ement Q'
'Timofte, Roxana S.'
'Bailac, Laura'
'Light, Mark'
'Sebban, Muriel'
'Oulyadi, Hassan'
'Linclau, Bruno'

_publ_section_title
;
 Enantioselective Synthesis of Dideoxy-tetrafluorinated Hexoses.
;
_journal_issue 11
_journal_name_full 'The Journal of organic chemistry'
_journal_page_first 4434
_journal_page_last 4453
_journal_paper_doi 10.1021/acs.joc.6b00302
_journal_volume 81
_journal_year 2016
_chemical_absolute_configuration unk
_chemical_formula_moiety 'C13 H14 F4 O4'
_chemical_formula_sum 'C13 H14 F4 O4'
_chemical_formula_weight 310.24
_space_group_crystal_system monoclinic
_space_group_IT_number 4
_space_group_name_Hall 'P 2yb'
_space_group_name_H-M_alt 'P 1 21 1'
_atom_sites_solution_hydrogens mixed
_audit_creation_date 2016-01-13
_audit_creation_method
;
Olex2 1.2-alpha
(compiled 2015.11.10 svn.r3248 for OlexSys, GUI svn.r5133)
;
_cell_angle_alpha 90
_cell_angle_beta 104.753(2)
_cell_angle_gamma 90
_cell_formula_units_Z 2
_cell_length_a 8.4477(2)
_cell_length_b 6.0345(2)
_cell_length_c 13.8768(4)
_cell_measurement_reflns_used 9744
_cell_measurement_temperature 120(2)
_cell_measurement_theta_max 27.48
_cell_measurement_theta_min 2.91
_cell_volume 684.09(3)
_computing_cell_refinement 'DENZO (Otwinowski & Minor, 1997) & COLLECT (Hooft, R.W.W., 1998)'
_computing_data_collection 'COLLECT (Hooft, R.W.W., 1998)'
_computing_data_reduction 'DENZO (Otwinowski & Minor, 1997) & COLLECT (Hooft, R.W.W., 1998)'
_computing_molecular_graphics 'Olex2 (Dolomanov et al., 2009)'
_computing_publication_material 'Olex2 (Dolomanov et al., 2009)'
_computing_structure_refinement 'ShelXL (Sheldrick, 2015)'
_computing_structure_solution 'SHELXS-97 (Sheldrick, 1997)'
_diffrn_ambient_temperature 120(2)
_diffrn_detector_area_resol_mean 9.091
_diffrn_measured_fraction_theta_full 0.996
_diffrn_measured_fraction_theta_max 0.995
_diffrn_measurement_device_type 'Bruker APEX-II CCD'
_diffrn_measurement_method '\w scans'
_diffrn_radiation_monochromator graphite
_diffrn_radiation_type MoK\a
_diffrn_radiation_wavelength 0.71073
_diffrn_reflns_av_R_equivalents 0.0450
_diffrn_reflns_av_unetI/netI 0.0603
_diffrn_reflns_Laue_measured_fraction_full 0.996
_diffrn_reflns_Laue_measured_fraction_max 0.995
_diffrn_reflns_limit_h_max 10
_diffrn_reflns_limit_h_min -10
_diffrn_reflns_limit_k_max 7
_diffrn_reflns_limit_k_min -7
_diffrn_reflns_limit_l_max 18
_diffrn_reflns_limit_l_min -18
_diffrn_reflns_number 9332
_diffrn_reflns_point_group_measured_fraction_full 0.995
_diffrn_reflns_point_group_measured_fraction_max 0.993
_diffrn_reflns_theta_full 27.500
_diffrn_reflns_theta_max 27.509
_diffrn_reflns_theta_min 3.036
_diffrn_standards_number 0
_exptl_absorpt_coefficient_mu 0.144
_exptl_absorpt_correction_T_max 0.9942
_exptl_absorpt_correction_T_min 0.9717
_exptl_absorpt_correction_type multi-scan
_exptl_absorpt_process_details
;
SADABS V2.10 (Sheldrick, G.M., 2003)
;
_exptl_crystal_colour 'clear colourless'
_exptl_crystal_colour_lustre clear
_exptl_crystal_colour_primary colourless
_exptl_crystal_density_diffrn 1.506
_exptl_crystal_density_meas x
_exptl_crystal_density_method 'not measured'
_exptl_crystal_description Slab
_exptl_crystal_F_000 320
_exptl_crystal_recrystallization_method 'The material was recrystallised from --- by slow evaporation'
_exptl_crystal_size_max 0.2
_exptl_crystal_size_mid 0.2
_exptl_crystal_size_min 0.04
_refine_diff_density_max 0.173
_refine_diff_density_min -0.253
_refine_diff_density_rms 0.055
_refine_ls_abs_structure_details
;
 Flack x determined using 1092 quotients [(I+)-(I-)]/[(I+)+(I-)]
 (Parsons, Flack and Wagner, Acta Cryst. B69 (2013) 249-259).
;
_refine_ls_abs_structure_Flack -0.9(5)
_refine_ls_extinction_method none
_refine_ls_goodness_of_fit_ref 1.073
_refine_ls_hydrogen_treatment mixed
_refine_ls_matrix_type full
_refine_ls_number_parameters 198
_refine_ls_number_reflns 3109
_refine_ls_number_restraints 1
_refine_ls_restrained_S_all 1.073
_refine_ls_R_factor_all 0.0505
_refine_ls_R_factor_gt 0.0416
_refine_ls_shift/su_max 0.000
_refine_ls_shift/su_mean 0.000
_refine_ls_structure_factor_coef Fsqd
_refine_ls_weighting_details 'w=1/[\s^2^(Fo^2^)+(0.0264P)^2^+0.2008P] where P=(Fo^2^+2Fc^2^)/3'
_refine_ls_weighting_scheme calc
_refine_ls_wR_factor_gt 0.0926
_refine_ls_wR_factor_ref 0.0991
_reflns_Friedel_coverage 0.823
_reflns_Friedel_fraction_full 0.994
_reflns_Friedel_fraction_max 0.992
_reflns_number_gt 2752
_reflns_number_total 3109
_reflns_threshold_expression 'I > 2\s(I)'
_cod_data_source_file jo6b00302_si_001.cif
_cod_data_source_block Compound_58
_cod_database_code 4036682
_shelx_space_group_comment
;
The symmetry employed for this shelxl refinement is uniquely defined
by the following loop, which should always be used as a source of
symmetry information in preference to the above space-group names.
They are only intended as comments.
;
_shelx_estimated_absorpt_t_max 0.994
_shelx_estimated_absorpt_t_min 0.972
_olex2_refinement_description
;
1. Fixed Uiso
 At 1.2 times of:
  All C(H) groups, All C(H,H) groups
2.a Ternary CH refined with riding coordinates:
 C9(H9), C10(H10), C13(H13)
2.b Secondary CH2 refined with riding coordinates:
 C7(H7A,H7B), C8(H8A,H8B)
2.c Aromatic/amide H refined with riding coordinates:
 C1(H1), C2(H2), C3(H3A), C4(H4A), C5(H5)
;
_olex2_date_sample_data_collection 2010-08-04
_olex2_date_sample_submission 2010-08-04
_olex2_diffrn_ambient_temperature_device 'Oxford Cryosystems'
_olex2_exptl_crystal_mounting_method 'The crystal was mounted on a glass fibre in perfluoroether oil'
_olex2_submission_original_sample_id SG/5839/14-ReC
_olex2_submission_special_instructions 'No special instructions were received'

loop_
_space_group_symop_operation_xyz
'x, y, z'
'-x, y+1/2, -z'

loop_
_atom_site_label
_atom_site_type_symbol
_atom_site_fract_x
_atom_site_fract_y
_atom_site_fract_z
_atom_site_U_iso_or_equiv
_atom_site_adp_type
_atom_site_occupancy
_atom_site_site_symmetry_order
_atom_site_calc_flag
_atom_site_refinement_flags_posn
F1 F 0.81184(19) 0.7226(3) 0.83594(12) 0.0229(4) Uani 1 1 d .
F2 F 0.57316(19) 0.7666(3) 0.86716(12) 0.0221(4) Uani 1 1 d .
F3 F 0.5891(2) 1.0021(3) 0.71015(12) 0.0296(4) Uani 1 1 d .
F4 F 0.8253(2) 1.1447(3) 0.78580(13) 0.0291(4) Uani 1 1 d .
O1 O 0.7588(2) 1.0599(3) 1.18247(14) 0.0195(4) Uani 1 1 d .
O2 O 0.6941(2) 1.3064(3) 0.93927(14) 0.0189(4) Uani 1 1 d .
O3 O 0.9591(2) 1.0063(4) 0.99029(17) 0.0242(5) Uani 1 1 d .
O4 O 0.4393(2) 1.1989(3) 0.83832(16) 0.0234(5) Uani 1 1 d .
C1 C 0.8871(4) 0.7868(6) 1.3690(2) 0.0285(7) Uani 1 1 d .
H1 H 0.9608 0.7576 1.3290 0.034 Uiso 1 1 calc R
C2 C 0.8695(4) 0.6333(6) 1.4400(2) 0.0362(8) Uani 1 1 d .
H2 H 0.9307 0.4994 1.4483 0.043 Uiso 1 1 calc R
C3 C 0.7625(5) 0.6756(7) 1.4985(3) 0.0429(9) Uani 1 1 d .
H3A H 0.7511 0.5713 1.5476 0.051 Uiso 1 1 calc R
C4 C 0.6724(5) 0.8685(8) 1.4857(3) 0.0447(10) Uani 1 1 d .
H4A H 0.5989 0.8971 1.5259 0.054 Uiso 1 1 calc R
C5 C 0.6892(4) 1.0210(6) 1.4141(2) 0.0335(8) Uani 1 1 d .
H5 H 0.6256 1.1528 1.4050 0.040 Uiso 1 1 calc R
C6 C 0.7977(4) 0.9833(5) 1.3558(2) 0.0240(6) Uani 1 1 d .
C7 C 0.8181(4) 1.1519(5) 1.2809(2) 0.0281(7) Uani 1 1 d .
H7A H 0.7557 1.2875 1.2875 0.034 Uiso 1 1 calc R
H7B H 0.9350 1.1922 1.2926 0.034 Uiso 1 1 calc R
C8 C 0.7697(3) 1.2220(5) 1.1095(2) 0.0188(6) Uani 1 1 d .
H8A H 0.8856 1.2627 1.1163 0.023 Uiso 1 1 calc R
H8B H 0.7090 1.3573 1.1188 0.023 Uiso 1 1 calc R
C9 C 0.6967(3) 1.1240(5) 1.0072(2) 0.0163(5) Uani 1 1 d .
H9 H 0.5823 1.0731 1.0025 0.020 Uiso 1 1 calc R
C10 C 0.7960(3) 0.9340(5) 0.9793(2) 0.0176(6) Uani 1 1 d .
H10 H 0.7945 0.8037 1.0235 0.021 Uiso 1 1 calc R
C11 C 0.7187(3) 0.8713(5) 0.8713(2) 0.0182(6) Uani 1 1 d .
C12 C 0.6812(3) 1.0691(5) 0.8003(2) 0.0206(6) Uani 1 1 d .
C13 C 0.5984(3) 1.2595(5) 0.8411(2) 0.0198(6) Uani 1 1 d .
H13 H 0.5964 1.3934 0.7983 0.024 Uiso 1 1 calc R
H4 H 0.379(5) 1.319(8) 0.829(3) 0.046(12) Uiso 1 1 d .
H3 H 1.012(6) 0.907(9) 1.018(3) 0.047(13) Uiso 1 1 d .

loop_
_atom_site_aniso_label
_atom_site_aniso_U_11
_atom_site_aniso_U_22
_atom_site_aniso_U_33
_atom_site_aniso_U_23
_atom_site_aniso_U_13
_atom_site_aniso_U_12
F1 0.0202(8) 0.0217(9) 0.0274(8) -0.0063(7) 0.0071(7) 0.0037(7)
F2 0.0163(8) 0.0189(8) 0.0313(9) -0.0022(7) 0.0063(7) -0.0036(7)
F3 0.0372(10) 0.0284(10) 0.0196(9) -0.0031(8) 0.0011(7) 0.0033(8)
F4 0.0305(9) 0.0299(10) 0.0327(10) 0.0020(8) 0.0186(7) -0.0046(8)
O1 0.0232(9) 0.0182(10) 0.0164(9) -0.0008(8) 0.0041(7) -0.0036(8)
O2 0.0222(10) 0.0159(10) 0.0181(10) 0.0009(8) 0.0043(8) -0.0018(8)
O3 0.0144(9) 0.0257(12) 0.0312(12) -0.0049(10) 0.0036(8) 0.0015(9)
O4 0.0201(10) 0.0199(11) 0.0282(11) 0.0015(9) 0.0026(8) 0.0040(9)
C1 0.0303(16) 0.0289(16) 0.0231(15) -0.0037(14) 0.0009(12) -0.0007(14)
C2 0.048(2) 0.0248(17) 0.0263(16) -0.0006(14) -0.0073(14) -0.0012(16)
C3 0.059(2) 0.041(2) 0.0253(17) 0.0077(16) 0.0055(16) -0.0135(19)
C4 0.049(2) 0.058(3) 0.0321(19) 0.0031(19) 0.0196(17) -0.005(2)
C5 0.0343(17) 0.0353(19) 0.0316(18) -0.0027(16) 0.0095(14) 0.0028(17)
C6 0.0263(14) 0.0254(16) 0.0163(14) -0.0020(12) -0.0019(11) -0.0052(13)
C7 0.0376(17) 0.0264(16) 0.0178(14) -0.0046(12) 0.0028(12) -0.0095(14)
C8 0.0194(13) 0.0184(14) 0.0200(13) -0.0002(11) 0.0079(10) -0.0010(12)
C9 0.0178(12) 0.0137(12) 0.0183(13) 0.0013(11) 0.0063(10) -0.0004(11)
C10 0.0163(13) 0.0161(14) 0.0208(14) 0.0004(11) 0.0054(11) 0.0007(11)
C11 0.0151(12) 0.0156(13) 0.0260(15) -0.0025(12) 0.0090(11) 0.0005(11)
C12 0.0207(13) 0.0219(14) 0.0194(14) -0.0022(12) 0.0056(11) -0.0040(12)
C13 0.0235(14) 0.0179(14) 0.0166(13) 0.0008(12) 0.0024(11) -0.0006(12)

loop_
_atom_type_symbol
_atom_type_description
_atom_type_scat_dispersion_real
_atom_type_scat_dispersion_imag
_atom_type_scat_source
C C 0.0033 0.0016 'International Tables Vol C Tables 4.2.6.8 and 6.1.1.4'
H H 0.0000 0.0000 'International Tables Vol C Tables 4.2.6.8 and 6.1.1.4'
O O 0.0106 0.0060 'International Tables Vol C Tables 4.2.6.8 and 6.1.1.4'
F F 0.0171 0.0103 'International Tables Vol C Tables 4.2.6.8 and 6.1.1.4'

loop_
_geom_angle_atom_site_label_1
_geom_angle_atom_site_label_2
_geom_angle_atom_site_label_3
_geom_angle
C8 O1 C7 109.8(2)
C13 O2 C9 112.5(2)
C10 O3 H3 104(4)
C13 O4 H4 108(3)
C2 C1 H1 119.7
C2 C1 C6 120.7(3)
C6 C1 H1 119.7
C1 C2 H2 120.1
C3 C2 C1 119.8(3)
C3 C2 H2 120.1
C2 C3 H3A 119.9
C4 C3 C2 120.1(3)
C4 C3 H3A 119.9
C3 C4 H4A 120.0
C3 C4 C5 120.0(3)
C5 C4 H4A 120.0
C4 C5 H5 119.6
C4 C5 C6 120.8(3)
C6 C5 H5 119.6
C1 C6 C7 121.1(3)
C5 C6 C1 118.6(3)
C5 C6 C7 120.3(3)
O1 C7 C6 108.9(2)
O1 C7 H7A 109.9
O1 C7 H7B 109.9
C6 C7 H7A 109.9
C6 C7 H7B 109.9
H7A C7 H7B 108.3
O1 C8 H8A 110.1
O1 C8 H8B 110.1
O1 C8 C9 108.2(2)
H8A C8 H8B 108.4
C9 C8 H8A 110.1
C9 C8 H8B 110.1
O2 C9 C8 104.4(2)
O2 C9 H9 109.7
O2 C9 C10 108.9(2)
C8 C9 H9 109.7
C8 C9 C10 114.3(2)
C10 C9 H9 109.7
O3 C10 C9 108.9(2)
O3 C10 H10 109.9
O3 C10 C11 110.2(2)
C9 C10 H10 109.9
C11 C10 C9 108.1(2)
C11 C10 H10 109.9
F1 C11 F2 106.0(2)
F1 C11 C10 112.0(2)
F1 C11 C12 109.0(2)
F2 C11 C10 108.1(2)
F2 C11 C12 107.3(2)
C10 C11 C12 114.0(2)
F3 C12 F4 106.7(2)
F3 C12 C11 109.7(2)
F3 C12 C13 110.9(2)
F4 C12 C11 108.1(2)
F4 C12 C13 108.3(2)
C13 C12 C11 112.9(2)
O2 C13 C12 107.6(2)
O2 C13 H13 109.1
O4 C13 O2 113.0(2)
O4 C13 C12 108.9(2)
O4 C13 H13 109.1
C12 C13 H13 109.1

loop_
_geom_bond_atom_site_label_1
_geom_bond_atom_site_label_2
_geom_bond_distance
F1 C11 1.364(3)
F2 C11 1.370(3)
F3 C12 1.356(3)
F4 C12 1.362(3)
O1 C7 1.441(3)
O1 C8 1.428(3)
O2 C9 1.446(3)
O2 C13 1.424(3)
O3 C10 1.416(3)
O3 H3 0.78(5)
O4 C13 1.384(3)
O4 H4 0.88(5)
C1 H1 0.9500
C1 C2 1.387(5)
C1 C6 1.393(5)
C2 H2 0.9500
C2 C3 1.385(6)
C3 H3A 0.9500
C3 C4 1.377(6)
C4 H4A 0.9500
C4 C5 1.388(5)
C5 H5 0.9500
C5 C6 1.388(4)
C6 C7 1.495(4)
C7 H7A 0.9900
C7 H7B 0.9900
C8 H8A 0.9900
C8 H8B 0.9900
C8 C9 1.516(4)
C9 H9 1.0000
C9 C10 1.528(4)
C10 H10 1.0000
C10 C11 1.522(4)
C11 C12 1.528(4)
C12 C13 1.527(4)
C13 H13 1.0000

loop_
_geom_hbond_atom_site_label_D
_geom_hbond_atom_site_label_H
_geom_hbond_atom_site_label_A
_geom_hbond_distance_DH
_geom_hbond_distance_HA
_geom_hbond_distance_DA
_geom_hbond_angle_DHA
_geom_hbond_site_symmetry_A
O4 H4 O1 0.88(5) 1.84(5) 2.718(3) 174(4) 2_657

loop_
_geom_torsion_atom_site_label_1
_geom_torsion_atom_site_label_2
_geom_torsion_atom_site_label_3
_geom_torsion_atom_site_label_4
_geom_torsion
F1 C11 C12 F3 64.0(3)
F1 C11 C12 F4 -52.0(3)
F1 C11 C12 C13 -171.7(2)
F2 C11 C12 F3 -50.3(3)
F2 C11 C12 F4 -166.3(2)
F2 C11 C12 C13 73.9(3)
F3 C12 C13 O2 174.6(2)
F3 C12 C13 O4 51.9(3)
F4 C12 C13 O2 -68.6(3)
F4 C12 C13 O4 168.7(2)
O1 C8 C9 O2 173.1(2)
O1 C8 C9 C10 -68.1(3)
O2 C9 C10 O3 62.3(3)
O2 C9 C10 C11 -57.4(3)
O3 C10 C11 F1 53.1(3)
O3 C10 C11 F2 169.5(2)
O3 C10 C11 C12 -71.3(3)
C1 C2 C3 C4 0.7(5)
C1 C6 C7 O1 66.4(4)
C2 C1 C6 C5 -0.8(4)
C2 C1 C6 C7 178.8(3)
C2 C3 C4 C5 -0.1(6)
C3 C4 C5 C6 -0.9(6)
C4 C5 C6 C1 1.4(5)
C4 C5 C6 C7 -178.3(3)
C5 C6 C7 O1 -113.9(3)
C6 C1 C2 C3 -0.2(5)
C7 O1 C8 C9 -176.5(2)
C8 O1 C7 C6 177.2(2)
C8 C9 C10 O3 -54.0(3)
C8 C9 C10 C11 -173.6(2)
C9 O2 C13 O4 55.7(3)
C9 O2 C13 C12 -64.5(3)
C9 C10 C11 F1 172.0(2)
C9 C10 C11 F2 -71.6(3)
C9 C10 C11 C12 47.6(3)
C10 C11 C12 F3 -170.0(2)
C10 C11 C12 F4 74.0(3)
C10 C11 C12 C13 -45.7(3)
C11 C12 C13 O2 51.1(3)
C11 C12 C13 O4 -71.7(3)
C13 O2 C9 C8 -167.7(2)
C13 O2 C9 C10 69.8(3)
